data_1542553
loop_
_publ_author_name
'Deliomeroglu, Murat K.'
'Lynch, Vincent M.'
'Sessler, Jonathan L.'

_publ_section_title
;
 Non-cyclic formylated dipyrromethanes as phosphate anion receptors
;
_journal_issue 6
_journal_name_full 'Chem. Sci.'
_journal_page_first 3843
_journal_paper_doi 10.1039/C6SC00015K
_journal_volume 7
_journal_year 2016
_chemical_formula_moiety 'C30 H26 N4 O4, H2 P O4 1-, C16 H36 N 1+, 1/2 C H Cl3'
_chemical_formula_sum 'C46.5 H64.5 Cl1.5 N5 O8 P'
_chemical_formula_weight 905.67
_space_group_crystal_system triclinic
_space_group_IT_number 2
_space_group_name_Hall '-P 1'
_space_group_name_H-M_alt 'P -1'
_symmetry_space_group_name_Hall '-P 1'
_symmetry_space_group_name_H-M 'P -1'
_atom_sites_solution_hydrogens mixed
_audit_creation_method SHELXL-2014/7
_audit_update_record
;
2015-12-28 deposited with the CCDC.
2016-02-23 downloaded from the CCDC.
;
_cell_angle_alpha 81.050(3)
_cell_angle_beta 75.273(3)
_cell_angle_gamma 88.017(3)
_cell_formula_units_Z 2
_cell_length_a 9.9599(4)
_cell_length_b 14.6932(6)
_cell_length_c 16.4802(5)
_cell_measurement_reflns_used 13482
_cell_measurement_temperature 100(2)
_cell_measurement_theta_max 74.0
_cell_measurement_theta_min 3.00
_cell_volume 2304.10(15)
_computing_cell_refinement 'CrysAlisPro V 1.171.37.31, Agilent Technologies'
_computing_data_collection 'CrysAlisPro V 1.171.37.31, Agilent Technologies'
_computing_data_reduction 'CrysAlisPro V 1.171.37.31, Agilent Technologies'
_computing_molecular_graphics 'XP SHELXTL/PC, Siemens Analytical'
_computing_publication_material 'XL SHELXTL/PC, Siemens Analytical'
_computing_structure_refinement 'Shelxl-2013, Sheldrick, G. M.'
_computing_structure_solution
;

SUPERFLIP.  Palatinus, L. and Chapuis, G., J. Appl. Cryst. 40, 786-790.
;
_diffrn_ambient_temperature 100(2)
_diffrn_measured_fraction_theta_full 0.995
_diffrn_measured_fraction_theta_max 0.961
_diffrn_measurement_device_type 'Agilent SuperNova with AtlasS2 CCD'
_diffrn_measurement_method \w-scans
_diffrn_radiation_type CuK\a
_diffrn_radiation_wavelength 1.54184
_diffrn_reflns_av_R_equivalents 0.0371
_diffrn_reflns_av_unetI/netI 0.0436
_diffrn_reflns_Laue_measured_fraction_full 0.995
_diffrn_reflns_Laue_measured_fraction_max 0.961
_diffrn_reflns_limit_h_max 12
_diffrn_reflns_limit_h_min -12
_diffrn_reflns_limit_k_max 18
_diffrn_reflns_limit_k_min -16
_diffrn_reflns_limit_l_max 19
_diffrn_reflns_limit_l_min -20
_diffrn_reflns_number 24272
_diffrn_reflns_point_group_measured_fraction_full 0.995
_diffrn_reflns_point_group_measured_fraction_max 0.961
_diffrn_reflns_theta_full 67.684
_diffrn_reflns_theta_max 74.533
_diffrn_reflns_theta_min 2.805
_diffrn_source 'sealed microfocus tube'
_exptl_absorpt_coefficient_mu 1.802
_exptl_absorpt_correction_T_max 1.00
_exptl_absorpt_correction_T_min 0.863
_exptl_absorpt_correction_type multi-scan
_exptl_absorpt_process_details
;
CrysAlisPro 1.171.38.27t (Agilent, 2015)
Empirical absorption correction using spherical harmonics,
 implemented in SCALE3 ABSPACK scaling algorithm.
;
_exptl_crystal_colour yellow
_exptl_crystal_density_diffrn 1.305
_exptl_crystal_description plate
_exptl_crystal_F_000 966
_exptl_crystal_recrystallization_method 'Re-crystallisation from solvent: chloroform/n-pentane'
_exptl_crystal_size_max 0.170
_exptl_crystal_size_mid 0.070
_exptl_crystal_size_min 0.050
_refine_diff_density_max 0.749
_refine_diff_density_min -0.617
_refine_diff_density_rms 0.063
_refine_ls_extinction_method none
_refine_ls_goodness_of_fit_ref 1.047
_refine_ls_hydrogen_treatment mixed
_refine_ls_matrix_type full
_refine_ls_number_parameters 607
_refine_ls_number_reflns 9074
_refine_ls_number_restraints 6
_refine_ls_restrained_S_all 1.049
_refine_ls_R_factor_all 0.0641
_refine_ls_R_factor_gt 0.0500
_refine_ls_shift/su_max 0.000
_refine_ls_shift/su_mean 0.000
_refine_ls_structure_factor_coef Fsqd
_refine_ls_weighting_details 'w=1/[\s^2^(Fo^2^)+(0.0516P)^2^+2.5503P] where P=(Fo^2^+2Fc^2^)/3'
_refine_ls_weighting_scheme calc
_refine_ls_wR_factor_gt 0.1188
_refine_ls_wR_factor_ref 0.1237
_reflns_Friedel_coverage 0.000
_reflns_number_gt 8086
_reflns_number_total 9074
_reflns_threshold_expression 'I > 2\s(I)'
_cod_data_source_file c6sc00015k2.cif
_cod_data_source_block shelx
_cod_depositor_comments 'Adding full bibliography for 1542550--1542554.cif.'
_cod_original_formula_sum 'C46.50 H64.50 Cl1.50 N5 O8 P'
_cod_database_code 1542553
_shelx_shelxl_version_number 2014/7
_shelx_space_group_comment
;
The symmetry employed for this shelxl refinement is uniquely defined
by the following loop, which should always be used as a source of
symmetry information in preference to the above space-group names.
They are only intended as comments.
;
_shelx_estimated_absorpt_t_min 0.749
_shelx_estimated_absorpt_t_max 0.915

loop_
_space_group_symop_operation_xyz
'x, y, z'
'-x, -y, -z'

loop_
_atom_site_label
_atom_site_type_symbol
_atom_site_fract_x
_atom_site_fract_y
_atom_site_fract_z
_atom_site_U_iso_or_equiv
_atom_site_adp_type
_atom_site_occupancy
_atom_site_site_symmetry_order
_atom_site_calc_flag
_atom_site_refinement_flags_posn
_atom_site_refinement_flags_adp
_atom_site_refinement_flags_occupancy
_atom_site_disorder_assembly
_atom_site_disorder_group
P1 P 0.89080(4) 0.20046(3) 0.31923(3) 0.01150(11) Uani 1 1 d . . . . .
O1 O 1.39806(15) -0.02384(10) 0.16064(10) 0.0255(3) Uani 1 1 d . . . . .
O2 O 1.08364(16) 0.40205(10) 0.29767(9) 0.0248(3) Uani 1 1 d . . . . .
O3 O 0.74719(16) 0.60487(10) 0.29679(10) 0.0267(3) Uani 1 1 d . . . . .
O4 O 0.56821(14) 0.08327(9) 0.44013(9) 0.0177(3) Uani 1 1 d . . . . .
O5 O 1.00144(14) 0.19067(9) 0.24066(9) 0.0182(3) Uani 1 1 d . . . . .
O6 O 0.76641(13) 0.25600(9) 0.30684(9) 0.0174(3) Uani 1 1 d . . . . .
O7 O 0.84184(14) 0.10236(9) 0.37019(9) 0.0167(3) Uani 1 1 d . . . . .
H7O H 0.756(3) 0.099(2) 0.3899(19) 0.039(8) Uiso 1 1 d . . . . .
O8 O 0.95704(15) 0.24143(10) 0.38387(9) 0.0195(3) Uani 1 1 d . . . . .
H8O H 1.002(3) 0.287(2) 0.359(2) 0.044(9) Uiso 1 1 d . . . . .
N1 N 1.17341(16) 0.15140(10) 0.09274(10) 0.0121(3) Uani 1 1 d . . . . .
H1N H 1.112(3) 0.1560(16) 0.1382(17) 0.021(6) Uiso 1 1 d . . . . .
N2 N 1.07777(15) 0.35271(11) 0.13062(10) 0.0127(3) Uani 1 1 d . . . . .
H2N H 1.044(3) 0.3005(19) 0.1719(18) 0.032(7) Uiso 1 1 d . . . . .
N3 N 0.66308(16) 0.40261(11) 0.22162(10) 0.0129(3) Uani 1 1 d . . . . .
H3N H 0.706(3) 0.3570(19) 0.2478(18) 0.032(7) Uiso 1 1 d . . . . .
N4 N 0.52339(16) 0.19712(10) 0.28800(10) 0.0128(3) Uani 1 1 d . . . . .
H4N H 0.608(3) 0.2057(18) 0.2893(17) 0.033(7) Uiso 1 1 d . . . . .
N5 N 0.59380(17) 0.20803(11) 0.63935(10) 0.0162(3) Uani 1 1 d . . . . .
C1 C 1.3009(2) 0.02955(13) 0.15897(13) 0.0180(4) Uani 1 1 d . . . . .
H1 H 1.2306 0.0297 0.2102 0.022 Uiso 1 1 calc R U . . .
C2 C 1.28483(18) 0.09169(12) 0.08591(12) 0.0136(4) Uani 1 1 d . . . . .
C3 C 1.36359(19) 0.10736(13) 0.00207(12) 0.0155(4) Uani 1 1 d . . . . .
H3 H 1.4465 0.0765 -0.0213 0.019 Uiso 1 1 calc R U . . .
C4 C 1.29743(19) 0.17733(12) -0.04125(12) 0.0136(4) Uani 1 1 d . . . . .
H4 H 1.3273 0.2024 -0.0997 0.016 Uiso 1 1 calc R U . . .
C5 C 1.17997(18) 0.20360(12) 0.01663(11) 0.0109(3) Uani 1 1 d . . . . .
C6 C 1.07149(18) 0.27631(12) 0.00441(11) 0.0117(3) Uani 1 1 d . . . . .
C7 C 1.09733(17) 0.35793(12) 0.04512(12) 0.0125(4) Uani 1 1 d . . . . .
C8 C 1.15329(19) 0.44406(13) 0.00605(12) 0.0151(4) Uani 1 1 d . . . . .
H8 H 1.1767 0.4662 -0.0531 0.018 Uiso 1 1 calc R U . . .
C9 C 1.16859(19) 0.49168(13) 0.07021(13) 0.0173(4) Uani 1 1 d . . . . .
H9 H 1.2048 0.5523 0.0625 0.021 Uiso 1 1 calc R U . . .
C10 C 1.12143(19) 0.43463(12) 0.14743(12) 0.0146(4) Uani 1 1 d . . . . .
C11 C 1.1223(2) 0.45323(13) 0.22981(13) 0.0187(4) Uani 1 1 d . . . . .
H11 H 1.1567 0.5119 0.2323 0.022 Uiso 1 1 calc R U . . .
C12 C 1.08835(19) 0.30772(13) -0.09117(12) 0.0153(4) Uani 1 1 d . . . . .
H12A H 1.0208 0.3561 -0.0994 0.023 Uiso 1 1 calc R U . . .
H12B H 1.0725 0.2552 -0.1178 0.023 Uiso 1 1 calc R U . . .
H12C H 1.1825 0.3318 -0.1172 0.023 Uiso 1 1 calc R U . . .
C13 C 0.92491(18) 0.23417(12) 0.04164(11) 0.0115(3) Uani 1 1 d . . . . .
C14 C 0.81134(18) 0.28515(12) 0.08027(11) 0.0111(3) Uani 1 1 d . . . . .
H14 H 0.8251 0.3471 0.0864 0.013 Uiso 1 1 calc R U . . .
C15 C 0.67878(18) 0.24647(12) 0.10984(11) 0.0113(3) Uani 1 1 d . . . . .
C16 C 0.66014(19) 0.15535(13) 0.10039(12) 0.0141(4) Uani 1 1 d . . . . .
H16 H 0.5708 0.1276 0.1214 0.017 Uiso 1 1 calc R U . . .
C17 C 0.7709(2) 0.10505(13) 0.06060(13) 0.0170(4) Uani 1 1 d . . . . .
H17 H 0.7566 0.0437 0.0530 0.020 Uiso 1 1 calc R U . . .
C18 C 0.90240(19) 0.14391(13) 0.03192(12) 0.0160(4) Uani 1 1 d . . . . .
H18 H 0.9780 0.1087 0.0054 0.019 Uiso 1 1 calc R U . . .
C19 C 0.54865(18) 0.30022(12) 0.14807(12) 0.0119(3) Uani 1 1 d . . . . .
C20 C 0.57893(18) 0.39244(12) 0.17035(12) 0.0129(4) Uani 1 1 d . . . . .
C21 C 0.52416(19) 0.47874(13) 0.14835(13) 0.0169(4) Uani 1 1 d . . . . .
H21 H 0.4623 0.4924 0.1127 0.020 Uiso 1 1 calc R U . . .
C22 C 0.5766(2) 0.54145(13) 0.18815(13) 0.0182(4) Uani 1 1 d . . . . .
H22 H 0.5568 0.6054 0.1847 0.022 Uiso 1 1 calc R U . . .
C23 C 0.66276(19) 0.49348(13) 0.23366(12) 0.0160(4) Uani 1 1 d . . . . .
C24 C 0.7441(2) 0.52503(14) 0.28471(13) 0.0194(4) Uani 1 1 d . . . . .
H24 H 0.7988 0.4811 0.3106 0.023 Uiso 1 1 calc R U . . .
C25 C 0.46362(18) 0.24120(12) 0.22772(12) 0.0122(3) Uani 1 1 d . . . . .
C26 C 0.32194(19) 0.22043(13) 0.25279(12) 0.0151(4) Uani 1 1 d . . . . .
H26 H 0.2549 0.2420 0.2224 0.018 Uiso 1 1 calc R U . . .
C27 C 0.29665(19) 0.16240(13) 0.33030(12) 0.0149(4) Uani 1 1 d . . . . .
H27 H 0.2093 0.1371 0.3625 0.018 Uiso 1 1 calc R U . . .
C28 C 0.42340(19) 0.14801(12) 0.35231(12) 0.0142(4) Uani 1 1 d . . . . .
C29 C 0.45250(19) 0.09390(12) 0.42472(12) 0.0143(4) Uani 1 1 d . . . . .
H29 H 0.3763 0.0628 0.4653 0.017 Uiso 1 1 calc R U . . .
C30 C 0.46172(19) 0.31777(13) 0.08169(12) 0.0154(4) Uani 1 1 d . . . . .
H30A H 0.3747 0.3481 0.1057 0.023 Uiso 1 1 calc R U . . .
H30B H 0.4410 0.2589 0.0664 0.023 Uiso 1 1 calc R U . . .
H30C H 0.5143 0.3574 0.0309 0.023 Uiso 1 1 calc R U . . .
C31 C 0.5392(2) 0.29570(13) 0.59698(12) 0.0170(4) Uani 1 1 d . . . . .
H31A H 0.6134 0.3431 0.5817 0.020 Uiso 1 1 calc R U . . .
H31B H 0.4606 0.3181 0.6391 0.020 Uiso 1 1 calc R U . . .
C32 C 0.4906(2) 0.28830(13) 0.51767(12) 0.0176(4) Uani 1 1 d . . . . .
H32A H 0.4100 0.2458 0.5324 0.021 Uiso 1 1 calc R U . . .
H32B H 0.5661 0.2634 0.4753 0.021 Uiso 1 1 calc R U . . .
C33 C 0.4495(2) 0.38370(14) 0.48041(13) 0.0215(4) Uani 1 1 d . . . . .
H33A H 0.3863 0.4123 0.5262 0.026 Uiso 1 1 calc R U . . .
H33B H 0.5338 0.4228 0.4583 0.026 Uiso 1 1 calc R U . . .
C34 C 0.3782(2) 0.38146(15) 0.40913(13) 0.0231(4) Uani 1 1 d . . . . .
H34A H 0.4395 0.3523 0.3640 0.035 Uiso 1 1 calc R U . . .
H34B H 0.3577 0.4445 0.3862 0.035 Uiso 1 1 calc R U . . .
H34C H 0.2915 0.3461 0.4314 0.035 Uiso 1 1 calc R U . . .
C35 C 0.7287(2) 0.18006(13) 0.58111(13) 0.0185(4) Uani 1 1 d . . . . .
H35A H 0.7887 0.2353 0.5591 0.022 Uiso 1 1 calc R U . . .
H35B H 0.7068 0.1584 0.5320 0.022 Uiso 1 1 calc R U . . .
C36 C 0.8106(2) 0.10499(14) 0.62243(14) 0.0235(4) Uani 1 1 d . . . . .
H36A H 0.7609 0.0454 0.6328 0.028 Uiso 1 1 calc R U . . .
H36B H 0.8166 0.1199 0.6779 0.028 Uiso 1 1 calc R U . . .
C37 C 0.9578(3) 0.09571(16) 0.56619(15) 0.0296(5) Uani 1 1 d . . . . .
H37A H 0.9995 0.0383 0.5887 0.036 Uiso 1 1 calc R U . . .
H37B H 0.9513 0.0900 0.5082 0.036 Uiso 1 1 calc R U . . .
C38 C 1.0535(2) 0.17616(18) 0.56077(15) 0.0311(5) Uani 1 1 d . . . . .
H38A H 1.0189 0.2323 0.5323 0.047 Uiso 1 1 calc R U . . .
H38B H 1.1473 0.1631 0.5284 0.047 Uiso 1 1 calc R U . . .
H38C H 1.0559 0.1850 0.6181 0.047 Uiso 1 1 calc R U . . .
C39 C 0.4908(2) 0.12845(13) 0.65788(13) 0.0177(4) Uani 1 1 d . . . . .
H39A H 0.4790 0.1149 0.6031 0.021 Uiso 1 1 calc R U . . .
H39B H 0.5322 0.0732 0.6846 0.021 Uiso 1 1 calc R U . . .
C40 C 0.3483(2) 0.14291(14) 0.71439(14) 0.0226(4) Uani 1 1 d . . . . .
H40A H 0.3063 0.1995 0.6904 0.027 Uiso 1 1 calc R U . . .
H40B H 0.3564 0.1505 0.7716 0.027 Uiso 1 1 calc R U . . .
C41 C 0.2562(2) 0.05992(15) 0.72081(15) 0.0253(5) Uani 1 1 d . . . . .
H41A H 0.2446 0.0552 0.6637 0.030 Uiso 1 1 calc R U . . .
H41B H 0.3029 0.0032 0.7404 0.030 Uiso 1 1 calc R U . . .
C42 C 0.1137(2) 0.06567(17) 0.78126(16) 0.0317(5) Uani 1 1 d . . . . .
H42A H 0.1243 0.0696 0.8381 0.048 Uiso 1 1 calc R U . . .
H42B H 0.0595 0.0106 0.7834 0.048 Uiso 1 1 calc R U . . .
H42C H 0.0656 0.1206 0.7612 0.048 Uiso 1 1 calc R U . . .
C43 C 0.6154(2) 0.22629(13) 0.72380(12) 0.0189(4) Uani 1 1 d . . . . .
H43A H 0.6332 0.1668 0.7568 0.023 Uiso 1 1 calc R U . . .
H43B H 0.5284 0.2516 0.7564 0.023 Uiso 1 1 calc R U . . .
C44 C 0.7347(2) 0.29274(14) 0.71636(13) 0.0222(4) Uani 1 1 d . . . . .
H44A H 0.7001 0.3569 0.7115 0.027 Uiso 1 1 calc R U . . .
H44B H 0.8084 0.2870 0.6643 0.027 Uiso 1 1 calc R U . . .
C45 C 0.7955(2) 0.27211(15) 0.79389(14) 0.0258(5) Uani 1 1 d . . . . .
H45A H 0.8312 0.2083 0.7977 0.031 Uiso 1 1 calc R U . . .
H45B H 0.8748 0.3142 0.7859 0.031 Uiso 1 1 calc R U . . .
C46 C 0.6912(2) 0.28274(16) 0.87636(15) 0.0285(5) Uani 1 1 d . . . . .
H46A H 0.6529 0.3452 0.8725 0.043 Uiso 1 1 calc R U . . .
H46B H 0.7371 0.2722 0.9230 0.043 Uiso 1 1 calc R U . . .
H46C H 0.6159 0.2378 0.8871 0.043 Uiso 1 1 calc R U . . .
C47 C 0.0335(4) 0.5024(3) 0.4640(3) 0.0335(11) Uani 0.5 1 d D . P A -1
H47 H 0.0953 0.4643 0.4246 0.040 Uiso 0.5 1 calc R U P A -1
Cl1 Cl -0.06275(12) 0.57706(8) 0.40652(8) 0.0342(3) Uani 0.5 1 d D . P A -1
Cl2 Cl 0.13840(12) 0.56665(8) 0.50788(7) 0.0312(2) Uani 0.5 1 d D . P A -1
Cl3 Cl -0.07643(17) 0.42923(10) 0.54494(11) 0.0578(4) Uani 0.5 1 d D . P A -1

loop_
_atom_site_aniso_label
_atom_site_aniso_U_11
_atom_site_aniso_U_22
_atom_site_aniso_U_33
_atom_site_aniso_U_23
_atom_site_aniso_U_13
_atom_site_aniso_U_12
P1 0.0085(2) 0.0166(2) 0.0093(2) -0.00224(17) -0.00177(17) -0.00014(16)
O1 0.0220(7) 0.0216(7) 0.0295(9) 0.0015(6) -0.0046(7) 0.0075(6)
O2 0.0298(8) 0.0268(8) 0.0174(8) -0.0072(6) -0.0020(6) -0.0045(6)
O3 0.0303(8) 0.0237(8) 0.0258(8) -0.0123(6) -0.0005(7) -0.0055(6)
O4 0.0142(6) 0.0208(7) 0.0169(7) -0.0005(5) -0.0030(6) -0.0008(5)
O5 0.0152(6) 0.0227(7) 0.0159(7) -0.0069(5) 0.0003(6) -0.0007(5)
O6 0.0114(6) 0.0182(7) 0.0228(8) 0.0000(5) -0.0064(6) 0.0009(5)
O7 0.0130(7) 0.0175(7) 0.0175(7) 0.0003(5) -0.0018(6) 0.0011(5)
O8 0.0198(7) 0.0263(8) 0.0144(7) -0.0043(6) -0.0062(6) -0.0046(6)
N1 0.0086(7) 0.0156(7) 0.0112(8) -0.0043(6) 0.0005(6) 0.0014(6)
N2 0.0098(7) 0.0156(7) 0.0121(8) -0.0044(6) -0.0005(6) -0.0004(6)
N3 0.0116(7) 0.0151(7) 0.0112(8) -0.0023(6) -0.0012(6) 0.0003(6)
N4 0.0086(7) 0.0165(7) 0.0131(8) -0.0019(6) -0.0026(6) -0.0009(6)
N5 0.0214(8) 0.0149(7) 0.0136(8) -0.0055(6) -0.0047(7) 0.0001(6)
C1 0.0159(9) 0.0164(9) 0.0201(10) -0.0019(8) -0.0024(8) -0.0003(7)
C2 0.0108(8) 0.0131(8) 0.0167(10) -0.0042(7) -0.0021(7) 0.0010(6)
C3 0.0119(8) 0.0162(9) 0.0184(10) -0.0076(7) -0.0010(8) 0.0017(7)
C4 0.0120(8) 0.0178(9) 0.0098(9) -0.0042(7) 0.0008(7) -0.0008(7)
C5 0.0088(8) 0.0143(8) 0.0093(9) -0.0035(7) -0.0009(7) -0.0013(6)
C6 0.0096(8) 0.0153(8) 0.0100(9) -0.0035(7) -0.0010(7) 0.0006(6)
C7 0.0066(8) 0.0165(9) 0.0146(9) -0.0043(7) -0.0020(7) 0.0008(6)
C8 0.0128(8) 0.0165(9) 0.0144(9) -0.0005(7) -0.0020(7) -0.0003(7)
C9 0.0141(9) 0.0142(9) 0.0242(11) -0.0044(8) -0.0053(8) 0.0004(7)
C10 0.0116(8) 0.0150(8) 0.0181(10) -0.0057(7) -0.0035(7) 0.0004(7)
C11 0.0170(9) 0.0189(9) 0.0212(11) -0.0087(8) -0.0027(8) -0.0019(7)
C12 0.0148(9) 0.0199(9) 0.0103(9) -0.0015(7) -0.0019(7) -0.0009(7)
C13 0.0094(8) 0.0172(9) 0.0076(8) -0.0024(7) -0.0014(7) -0.0009(7)
C14 0.0111(8) 0.0135(8) 0.0087(9) -0.0024(6) -0.0023(7) 0.0004(6)
C15 0.0092(8) 0.0171(9) 0.0076(8) -0.0025(7) -0.0018(7) 0.0006(7)
C16 0.0100(8) 0.0187(9) 0.0128(9) -0.0021(7) -0.0015(7) -0.0030(7)
C17 0.0158(9) 0.0159(9) 0.0204(10) -0.0080(7) -0.0032(8) -0.0011(7)
C18 0.0128(9) 0.0190(9) 0.0169(10) -0.0083(7) -0.0023(8) 0.0017(7)
C19 0.0073(8) 0.0159(8) 0.0117(9) -0.0020(7) -0.0010(7) -0.0001(6)
C20 0.0088(8) 0.0172(9) 0.0111(9) -0.0022(7) 0.0004(7) -0.0001(7)
C21 0.0124(9) 0.0184(9) 0.0187(10) -0.0009(7) -0.0029(8) 0.0009(7)
C22 0.0152(9) 0.0142(9) 0.0225(11) -0.0031(8) 0.0001(8) 0.0014(7)
C23 0.0137(9) 0.0163(9) 0.0155(10) -0.0048(7) 0.0024(8) -0.0013(7)
C24 0.0188(9) 0.0219(10) 0.0163(10) -0.0065(8) 0.0004(8) -0.0029(8)
C25 0.0119(8) 0.0139(8) 0.0111(9) -0.0037(7) -0.0025(7) 0.0009(6)
C26 0.0104(8) 0.0192(9) 0.0159(10) -0.0047(7) -0.0023(7) -0.0001(7)
C27 0.0094(8) 0.0191(9) 0.0143(9) -0.0036(7) 0.0017(7) -0.0030(7)
C28 0.0122(8) 0.0155(8) 0.0150(10) -0.0053(7) -0.0013(7) -0.0009(7)
C29 0.0142(9) 0.0149(8) 0.0115(9) -0.0020(7) 0.0015(7) -0.0022(7)
C30 0.0118(8) 0.0209(9) 0.0142(9) -0.0025(7) -0.0051(7) 0.0009(7)
C31 0.0223(10) 0.0144(9) 0.0151(10) -0.0046(7) -0.0049(8) 0.0015(7)
C32 0.0215(10) 0.0176(9) 0.0149(10) -0.0049(7) -0.0055(8) 0.0022(7)
C33 0.0285(11) 0.0181(9) 0.0189(10) -0.0040(8) -0.0076(9) 0.0031(8)
C34 0.0274(11) 0.0247(10) 0.0171(10) -0.0039(8) -0.0057(9) 0.0052(8)
C35 0.0209(10) 0.0199(9) 0.0151(10) -0.0050(7) -0.0043(8) 0.0031(8)
C36 0.0298(11) 0.0198(10) 0.0227(11) -0.0036(8) -0.0103(9) 0.0048(8)
C37 0.0368(13) 0.0323(12) 0.0239(12) -0.0110(9) -0.0136(10) 0.0183(10)
C38 0.0234(11) 0.0496(14) 0.0196(11) -0.0059(10) -0.0048(9) 0.0089(10)
C39 0.0255(10) 0.0145(9) 0.0147(10) -0.0043(7) -0.0062(8) -0.0027(7)
C40 0.0264(11) 0.0219(10) 0.0184(11) -0.0079(8) -0.0003(9) -0.0039(8)
C41 0.0257(11) 0.0224(10) 0.0285(12) -0.0068(9) -0.0059(9) -0.0027(8)
C42 0.0265(12) 0.0328(12) 0.0329(13) -0.0028(10) -0.0031(10) -0.0031(9)
C43 0.0286(11) 0.0185(9) 0.0112(10) -0.0050(7) -0.0061(8) -0.0021(8)
C44 0.0299(11) 0.0200(10) 0.0175(10) -0.0032(8) -0.0067(9) -0.0056(8)
C45 0.0253(11) 0.0277(11) 0.0270(12) -0.0078(9) -0.0091(9) 0.0011(9)
C46 0.0281(11) 0.0318(12) 0.0286(12) -0.0085(9) -0.0101(10) -0.0009(9)
C47 0.026(2) 0.041(3) 0.034(3) -0.014(2) -0.004(2) -0.001(2)
Cl1 0.0281(5) 0.0362(6) 0.0427(7) -0.0129(5) -0.0128(5) 0.0029(4)
Cl2 0.0346(6) 0.0374(6) 0.0225(5) -0.0035(4) -0.0083(5) -0.0073(5)
Cl3 0.0585(9) 0.0393(8) 0.0665(11) 0.0092(7) -0.0069(8) -0.0221(7)

loop_
_atom_type_symbol
_atom_type_description
_atom_type_scat_dispersion_real
_atom_type_scat_dispersion_imag
_atom_type_scat_source
C C 0.0181 0.0091 'International Tables Vol C Tables 4.2.6.8 and 6.1.1.4'
H H 0.0000 0.0000 'International Tables Vol C Tables 4.2.6.8 and 6.1.1.4'
N N 0.0311 0.0180 'International Tables Vol C Tables 4.2.6.8 and 6.1.1.4'
O O 0.0492 0.0322 'International Tables Vol C Tables 4.2.6.8 and 6.1.1.4'
P P 0.2955 0.4335 'International Tables Vol C Tables 4.2.6.8 and 6.1.1.4'
Cl Cl 0.3639 0.7018 'International Tables Vol C Tables 4.2.6.8 and 6.1.1.4'

loop_
_geom_angle_atom_site_label_1
_geom_angle_atom_site_label_2
_geom_angle_atom_site_label_3
_geom_angle
O5 P1 O6 116.22(8)
O5 P1 O7 109.92(8)
O6 P1 O7 109.33(8)
O5 P1 O8 109.29(8)
O6 P1 O8 109.76(8)
O7 P1 O8 101.29(8)
P1 O7 H7O 113(2)
P1 O8 H8O 109(2)
C5 N1 C2 109.67(16)
C5 N1 H1N 125.2(16)
C2 N1 H1N 125.1(17)
C7 N2 C10 108.77(16)
C7 N2 H2N 125.9(16)
C10 N2 H2N 125.2(16)
C20 N3 C23 109.47(15)
C20 N3 H3N 125.8(17)
C23 N3 H3N 124.5(17)
C25 N4 C28 109.51(15)
C25 N4 H4N 124.3(18)
C28 N4 H4N 125.5(18)
C31 N5 C35 109.56(15)
C31 N5 C39 111.73(15)
C35 N5 C39 108.07(14)
C31 N5 C43 108.09(14)
C35 N5 C43 111.53(15)
C39 N5 C43 107.89(15)
O1 C1 C2 125.25(19)
O1 C1 H1 117.4
C2 C1 H1 117.4
N1 C2 C3 107.56(16)
N1 C2 C1 119.94(17)
C3 C2 C1 132.50(17)
C2 C3 C4 107.02(16)
C2 C3 H3 126.5
C4 C3 H3 126.5
C5 C4 C3 107.84(16)
C5 C4 H4 126.1
C3 C4 H4 126.1
N1 C5 C4 107.91(15)
N1 C5 C6 121.81(16)
C4 C5 C6 130.28(16)
C5 C6 C7 107.85(14)
C5 C6 C12 109.10(14)
C7 C6 C12 109.19(15)
C5 C6 C13 109.66(14)
C7 C6 C13 113.39(14)
C12 C6 C13 107.60(14)
N2 C7 C8 108.64(16)
N2 C7 C6 122.32(16)
C8 C7 C6 128.83(17)
C7 C8 C9 107.12(17)
C7 C8 H8 126.4
C9 C8 H8 126.4
C10 C9 C8 107.85(16)
C10 C9 H9 126.1
C8 C9 H9 126.1
N2 C10 C9 107.62(16)
N2 C10 C11 124.87(18)
C9 C10 C11 127.45(17)
O2 C11 C10 127.41(18)
O2 C11 H11 116.3
C10 C11 H11 116.3
C6 C12 H12A 109.5
C6 C12 H12B 109.5
H12A C12 H12B 109.5
C6 C12 H12C 109.5
H12A C12 H12C 109.5
H12B C12 H12C 109.5
C18 C13 C14 118.61(16)
C18 C13 C6 118.80(16)
C14 C13 C6 122.47(15)
C15 C14 C13 121.18(16)
C15 C14 H14 119.4
C13 C14 H14 119.4
C14 C15 C16 118.78(16)
C14 C15 C19 123.72(15)
C16 C15 C19 117.40(15)
C17 C16 C15 120.53(17)
C17 C16 H16 119.7
C15 C16 H16 119.7
C18 C17 C16 120.23(17)
C18 C17 H17 119.9
C16 C17 H17 119.9
C17 C18 C13 120.64(17)
C17 C18 H18 119.7
C13 C18 H18 119.7
C20 C19 C25 108.89(14)
C20 C19 C15 114.37(14)
C25 C19 C15 109.00(14)
C20 C19 C30 108.17(14)
C25 C19 C30 108.84(14)
C15 C19 C30 107.45(14)
N3 C20 C21 107.69(16)
N3 C20 C19 123.44(16)
C21 C20 C19 128.78(16)
C20 C21 C22 107.62(17)
C20 C21 H21 126.2
C22 C21 H21 126.2
C23 C22 C21 107.59(17)
C23 C22 H22 126.2
C21 C22 H22 126.2
N3 C23 C22 107.63(16)
N3 C23 C24 121.90(17)
C22 C23 C24 130.46(18)
O3 C24 C23 124.00(19)
O3 C24 H24 118.0
C23 C24 H24 118.0
N4 C25 C26 108.16(16)
N4 C25 C19 121.57(16)
C26 C25 C19 130.26(16)
C27 C26 C25 107.61(16)
C27 C26 H26 126.2
C25 C26 H26 126.2
C26 C27 C28 107.53(16)
C26 C27 H27 126.2
C28 C27 H27 126.2
N4 C28 C27 107.19(16)
N4 C28 C29 123.52(16)
C27 C28 C29 129.29(18)
O4 C29 C28 126.10(18)
O4 C29 H29 116.9
C28 C29 H29 116.9
C19 C30 H30A 109.5
C19 C30 H30B 109.5
H30A C30 H30B 109.5
C19 C30 H30C 109.5
H30A C30 H30C 109.5
H30B C30 H30C 109.5
N5 C31 C32 116.49(15)
N5 C31 H31A 108.2
C32 C31 H31A 108.2
N5 C31 H31B 108.2
C32 C31 H31B 108.2
H31A C31 H31B 107.3
C31 C32 C33 109.15(15)
C31 C32 H32A 109.9
C33 C32 H32A 109.9
C31 C32 H32B 109.9
C33 C32 H32B 109.9
H32A C32 H32B 108.3
C34 C33 C32 113.07(16)
C34 C33 H33A 109.0
C32 C33 H33A 109.0
C34 C33 H33B 109.0
C32 C33 H33B 109.0
H33A C33 H33B 107.8
C33 C34 H34A 109.5
C33 C34 H34B 109.5
H34A C34 H34B 109.5
C33 C34 H34C 109.5
H34A C34 H34C 109.5
H34B C34 H34C 109.5
N5 C35 C36 115.09(17)
N5 C35 H35A 108.5
C36 C35 H35A 108.5
N5 C35 H35B 108.5
C36 C35 H35B 108.5
H35A C35 H35B 107.5
C35 C36 C37 111.53(18)
C35 C36 H36A 109.3
C37 C36 H36A 109.3
C35 C36 H36B 109.3
C37 C36 H36B 109.3
H36A C36 H36B 108.0
C38 C37 C36 113.92(18)
C38 C37 H37A 108.8
C36 C37 H37A 108.8
C38 C37 H37B 108.8
C36 C37 H37B 108.8
H37A C37 H37B 107.7
C37 C38 H38A 109.5
C37 C38 H38B 109.5
H38A C38 H38B 109.5
C37 C38 H38C 109.5
H38A C38 H38C 109.5
H38B C38 H38C 109.5
C40 C39 N5 116.46(15)
C40 C39 H39A 108.2
N5 C39 H39A 108.2
C40 C39 H39B 108.2
N5 C39 H39B 108.2
H39A C39 H39B 107.3
C39 C40 C41 109.36(16)
C39 C40 H40A 109.8
C41 C40 H40A 109.8
C39 C40 H40B 109.8
C41 C40 H40B 109.8
H40A C40 H40B 108.2
C42 C41 C40 112.90(18)
C42 C41 H41A 109.0
C40 C41 H41A 109.0
C42 C41 H41B 109.0
C40 C41 H41B 109.0
H41A C41 H41B 107.8
C41 C42 H42A 109.5
C41 C42 H42B 109.5
H42A C42 H42B 109.5
C41 C42 H42C 109.5
H42A C42 H42C 109.5
H42B C42 H42C 109.5
N5 C43 C44 114.92(16)
N5 C43 H43A 108.5
C44 C43 H43A 108.5
N5 C43 H43B 108.5
C44 C43 H43B 108.5
H43A C43 H43B 107.5
C43 C44 C45 110.98(17)
C43 C44 H44A 109.4
C45 C44 H44A 109.4
C43 C44 H44B 109.4
C45 C44 H44B 109.4
H44A C44 H44B 108.0
C46 C45 C44 113.18(18)
C46 C45 H45A 108.9
C44 C45 H45A 108.9
C46 C45 H45B 108.9
C44 C45 H45B 108.9
H45A C45 H45B 107.8
C45 C46 H46A 109.5
C45 C46 H46B 109.5
H46A C46 H46B 109.5
C45 C46 H46C 109.5
H46A C46 H46C 109.5
H46B C46 H46C 109.5
Cl3 C47 Cl1 110.6(2)
Cl3 C47 Cl2 109.7(2)
Cl1 C47 Cl2 110.3(2)
Cl3 C47 H47 108.7
Cl1 C47 H47 108.7
Cl2 C47 H47 108.7

loop_
_geom_bond_atom_site_label_1
_geom_bond_atom_site_label_2
_geom_bond_distance
P1 O5 1.4944(14)
P1 O6 1.4998(13)
P1 O7 1.5763(14)
P1 O8 1.5864(13)
O1 C1 1.228(2)
O2 C11 1.226(3)
O3 C24 1.223(2)
O4 C29 1.241(2)
O7 H7O 0.83(3)
O8 H8O 0.81(3)
N1 C5 1.352(2)
N1 C2 1.383(2)
N1 H1N 0.85(3)
N2 C7 1.363(2)
N2 C10 1.384(2)
N2 H2N 0.95(3)
N3 C20 1.359(2)
N3 C23 1.380(2)
N3 H3N 0.90(3)
N4 C25 1.354(2)
N4 C28 1.382(2)
N4 H4N 0.87(3)
N5 C31 1.519(2)
N5 C35 1.525(2)
N5 C39 1.525(2)
N5 C43 1.526(2)
C1 C2 1.433(3)
C1 H1 0.9500
C2 C3 1.393(3)
C3 C4 1.402(3)
C3 H3 0.9500
C4 C5 1.394(2)
C4 H4 0.9500
C5 C6 1.521(2)
C6 C7 1.521(2)
C6 C12 1.539(2)
C6 C13 1.543(2)
C7 C8 1.393(3)
C8 C9 1.397(3)
C8 H8 0.9500
C9 C10 1.391(3)
C9 H9 0.9500
C10 C11 1.428(3)
C11 H11 0.9500
C12 H12A 0.9800
C12 H12B 0.9800
C12 H12C 0.9800
C13 C18 1.393(3)
C13 C14 1.403(2)
C14 C15 1.394(2)
C14 H14 0.9500
C15 C16 1.396(2)
C15 C19 1.539(2)
C16 C17 1.386(3)
C16 H16 0.9500
C17 C18 1.385(3)
C17 H17 0.9500
C18 H18 0.9500
C19 C20 1.517(2)
C19 C25 1.524(3)
C19 C30 1.546(2)
C20 C21 1.395(3)
C21 C22 1.396(3)
C21 H21 0.9500
C22 C23 1.384(3)
C22 H22 0.9500
C23 C24 1.440(3)
C24 H24 0.9500
C25 C26 1.396(3)
C26 C27 1.391(3)
C26 H26 0.9500
C27 C28 1.400(3)
C27 H27 0.9500
C28 C29 1.416(3)
C29 H29 0.9500
C30 H30A 0.9800
C30 H30B 0.9800
C30 H30C 0.9800
C31 C32 1.525(3)
C31 H31A 0.9900
C31 H31B 0.9900
C32 C33 1.526(3)
C32 H32A 0.9900
C32 H32B 0.9900
C33 C34 1.524(3)
C33 H33A 0.9900
C33 H33B 0.9900
C34 H34A 0.9800
C34 H34B 0.9800
C34 H34C 0.9800
C35 C36 1.527(3)
C35 H35A 0.9900
C35 H35B 0.9900
C36 C37 1.536(3)
C36 H36A 0.9900
C36 H36B 0.9900
C37 C38 1.522(3)
C37 H37A 0.9900
C37 H37B 0.9900
C38 H38A 0.9800
C38 H38B 0.9800
C38 H38C 0.9800
C39 C40 1.515(3)
C39 H39A 0.9900
C39 H39B 0.9900
C40 C41 1.526(3)
C40 H40A 0.9900
C40 H40B 0.9900
C41 C42 1.520(3)
C41 H41A 0.9900
C41 H41B 0.9900
C42 H42A 0.9800
C42 H42B 0.9800
C42 H42C 0.9800
C43 C44 1.532(3)
C43 H43A 0.9900
C43 H43B 0.9900
C44 C45 1.533(3)
C44 H44A 0.9900
C44 H44B 0.9900
C45 C46 1.512(3)
C45 H45A 0.9900
C45 H45B 0.9900
C46 H46A 0.9800
C46 H46B 0.9800
C46 H46C 0.9800
C47 Cl3 1.739(4)
C47 Cl1 1.757(4)
C47 Cl2 1.781(4)
C47 H47 1.0000

loop_
_geom_hbond_atom_site_label_D
_geom_hbond_atom_site_label_H
_geom_hbond_atom_site_label_A
_geom_hbond_distance_DH
_geom_hbond_distance_HA
_geom_hbond_distance_DA
_geom_hbond_angle_DHA
_geom_hbond_site_symmetry_A
C3 H3 O1 0.95 2.63 3.452(2) 144.8 2_855
C26 H26 O5 0.95 2.59 3.297(2) 131.4 1_455
C29 H29 O4 0.95 2.58 3.127(2) 117.0 2_656
C31 H31A Cl2 0.99 2.79 3.732(2) 158.1 2_666
C31 H31B O3 0.99 2.40 3.362(2) 162.7 2_666
C43 H43A O1 0.99 2.30 3.260(2) 162.3 2_756
C44 H44B Cl3 0.99 2.70 3.367(3) 125.0 1_655
C47 H47 O2 1.00 2.44 3.233(5) 135.8 1_455
N2 H2N O5 0.95(3) 1.82(3) 2.760(2) 171(2) .
N1 H1N O5 0.85(3) 1.90(3) 2.730(2) 166(2) .
N3 H3N O6 0.90(3) 1.82(3) 2.704(2) 171(3) .
N4 H4N O6 0.87(3) 1.87(3) 2.704(2) 162(3) .
O7 H7O O4 0.83(3) 1.85(3) 2.6814(19) 175(3) .
O8 H8O O2 0.81(3) 1.92(3) 2.726(2) 171(3) .

loop_
_geom_torsion_atom_site_label_1
_geom_torsion_atom_site_label_2
_geom_torsion_atom_site_label_3
_geom_torsion_atom_site_label_4
_geom_torsion
C5 N1 C2 C3 -0.1(2)
C5 N1 C2 C1 179.52(16)
O1 C1 C2 N1 -177.32(18)
O1 C1 C2 C3 2.2(3)
N1 C2 C3 C4 -0.1(2)
C1 C2 C3 C4 -179.68(19)
C2 C3 C4 C5 0.3(2)
C2 N1 C5 C4 0.30(19)
C2 N1 C5 C6 -179.67(15)
C3 C4 C5 N1 -0.3(2)
C3 C4 C5 C6 179.61(17)
N1 C5 C6 C7 74.2(2)
C4 C5 C6 C7 -105.7(2)
N1 C5 C6 C12 -167.30(15)
C4 C5 C6 C12 12.7(2)
N1 C5 C6 C13 -49.7(2)
C4 C5 C6 C13 130.36(19)
C10 N2 C7 C8 -0.4(2)
C10 N2 C7 C6 174.68(15)
C5 C6 C7 N2 -67.4(2)
C12 C6 C7 N2 174.13(15)
C13 C6 C7 N2 54.2(2)
C5 C6 C7 C8 106.6(2)
C12 C6 C7 C8 -11.9(2)
C13 C6 C7 C8 -131.83(19)
N2 C7 C8 C9 0.4(2)
C6 C7 C8 C9 -174.23(17)
C7 C8 C9 C10 -0.3(2)
C7 N2 C10 C9 0.2(2)
C7 N2 C10 C11 -177.24(17)
C8 C9 C10 N2 0.1(2)
C8 C9 C10 C11 177.41(18)
N2 C10 C11 O2 -1.3(3)
C9 C10 C11 O2 -178.2(2)
C5 C6 C13 C18 -38.2(2)
C7 C6 C13 C18 -158.79(16)
C12 C6 C13 C18 80.4(2)
C5 C6 C13 C14 145.90(16)
C7 C6 C13 C14 25.3(2)
C12 C6 C13 C14 -95.56(19)
C18 C13 C14 C15 1.1(3)
C6 C13 C14 C15 177.00(16)
C13 C14 C15 C16 0.0(3)
C13 C14 C15 C19 -176.36(16)
C14 C15 C16 C17 -1.5(3)
C19 C15 C16 C17 175.10(17)
C15 C16 C17 C18 1.9(3)
C16 C17 C18 C13 -0.8(3)
C14 C13 C18 C17 -0.6(3)
C6 C13 C18 C17 -176.73(17)
C14 C15 C19 C20 -13.6(2)
C16 C15 C19 C20 170.06(16)
C14 C15 C19 C25 -135.70(17)
C16 C15 C19 C25 47.9(2)
C14 C15 C19 C30 106.52(19)
C16 C15 C19 C30 -69.9(2)
C23 N3 C20 C21 0.5(2)
C23 N3 C20 C19 -176.34(16)
C25 C19 C20 N3 67.6(2)
C15 C19 C20 N3 -54.6(2)
C30 C19 C20 N3 -174.29(16)
C25 C19 C20 C21 -108.6(2)
C15 C19 C20 C21 129.3(2)
C30 C19 C20 C21 9.6(3)
N3 C20 C21 C22 -0.4(2)
C19 C20 C21 C22 176.20(18)
C20 C21 C22 C23 0.2(2)
C20 N3 C23 C22 -0.4(2)
C20 N3 C23 C24 -179.32(17)
C21 C22 C23 N3 0.1(2)
C21 C22 C23 C24 178.9(2)
N3 C23 C24 O3 179.75(19)
C22 C23 C24 O3 1.1(4)
C28 N4 C25 C26 -0.2(2)
C28 N4 C25 C19 -179.25(15)
C20 C19 C25 N4 -78.1(2)
C15 C19 C25 N4 47.2(2)
C30 C19 C25 N4 164.14(16)
C20 C19 C25 C26 103.0(2)
C15 C19 C25 C26 -131.62(19)
C30 C19 C25 C26 -14.7(3)
N4 C25 C26 C27 0.1(2)
C19 C25 C26 C27 179.06(17)
C25 C26 C27 C28 0.0(2)
C25 N4 C28 C27 0.2(2)
C25 N4 C28 C29 179.61(16)
C26 C27 C28 N4 -0.1(2)
C26 C27 C28 C29 -179.51(18)
N4 C28 C29 O4 0.0(3)
C27 C28 C29 O4 179.25(18)
C35 N5 C31 C32 66.9(2)
C39 N5 C31 C32 -52.8(2)
C43 N5 C31 C32 -171.35(17)
N5 C31 C32 C33 -175.94(17)
C31 C32 C33 C34 -170.97(18)
C31 N5 C35 C36 167.97(16)
C39 N5 C35 C36 -70.1(2)
C43 N5 C35 C36 48.3(2)
N5 C35 C36 C37 -167.79(16)
C35 C36 C37 C38 70.8(2)
C31 N5 C39 C40 -58.7(2)
C35 N5 C39 C40 -179.32(16)
C43 N5 C39 C40 60.0(2)
N5 C39 C40 C41 175.89(16)
C39 C40 C41 C42 176.12(18)
C31 N5 C43 C44 -69.2(2)
C35 N5 C43 C44 51.3(2)
C39 N5 C43 C44 169.83(16)
N5 C43 C44 C45 -152.03(17)
C43 C44 C45 C46 -61.2(2)
